data_1513046
loop_
_publ_author_name
'Ivanova, Bojidarka'
'Spiteller, Michael'

_publ_section_title
;
 Salts of aromatic amines: Crystal structures, spectroscopic and
 non-linear optical properties
;
_journal_name_full 'Spectrochimica Acta Part A'
_journal_page_first 849
_journal_paper_doi 10.1016/j.saa.2010.08.017
_journal_volume 77
_journal_year 2010
_chemical_formula_moiety C8H12NO,C9H5O6,2(O)
_chemical_formula_sum 'C17 H17 N O9'
_chemical_formula_weight 379.32
_space_group_IT_number 14
_symmetry_cell_setting monoclinic
_symmetry_space_group_name_Hall '-P 2ybc'
_symmetry_space_group_name_H-M 'P 1 21/c 1'
_atom_sites_solution_hydrogens geom
_atom_sites_solution_primary direct
_atom_sites_solution_secondary difmap
_audit_creation_method SHELXL-97
_cell_angle_alpha 90.00
_cell_angle_beta 97.388(10)
_cell_angle_gamma 90.00
_cell_formula_units_Z 4
_cell_length_a 6.917(2)
_cell_length_b 21.251(7)
_cell_length_c 12.218(4)
_cell_measurement_temperature 300(2)
_cell_volume 1781.1(10)
_computing_cell_refinement 'Bruker SAINT'
_computing_data_collection 'Bruker GIS'
_computing_data_reduction 'Bruker SAINT'
_computing_molecular_graphics 'Bruker APEX2'
_computing_structure_refinement 'SHELXL-97 (Sheldrick, 2008)'
_computing_structure_solution 'SHELXS-97 (Sheldrick, 2008)'
_diffrn_ambient_temperature 293(2)
_diffrn_measured_fraction_theta_full 0.909
_diffrn_measured_fraction_theta_max 0.909
_diffrn_measurement_device_type 'Bruker SMART X2S'
_diffrn_measurement_method '\w scans'
_diffrn_radiation_monochromator 'doubly curved silicon crystal'
_diffrn_radiation_source 'micro-focus sealed tube'
_diffrn_radiation_type MoK\a
_diffrn_radiation_wavelength 0.71073
_diffrn_reflns_av_R_equivalents 0.2561
_diffrn_reflns_av_sigmaI/netI 0.2214
_diffrn_reflns_limit_h_max 8
_diffrn_reflns_limit_h_min -8
_diffrn_reflns_limit_k_max 25
_diffrn_reflns_limit_k_min -11
_diffrn_reflns_limit_l_max 14
_diffrn_reflns_limit_l_min -12
_diffrn_reflns_number 5584
_diffrn_reflns_theta_full 25.20
_diffrn_reflns_theta_max 25.20
_diffrn_reflns_theta_min 1.93
_exptl_absorpt_coefficient_mu 0.116
_exptl_absorpt_correction_T_max 0.9881
_exptl_absorpt_correction_T_min 0.7513
_exptl_absorpt_correction_type multi-scan
_exptl_crystal_colour colorless
_exptl_crystal_density_diffrn 1.415
_exptl_crystal_density_method 'not measured'
_exptl_crystal_description Plate
_exptl_crystal_F_000 792
_exptl_crystal_size_max 0.21
_exptl_crystal_size_mid 0.19
_exptl_crystal_size_min 0.13
_refine_diff_density_max 0.705
_refine_diff_density_min -0.427
_refine_diff_density_rms 0.122
_refine_ls_extinction_method none
_refine_ls_goodness_of_fit_ref 1.617
_refine_ls_hydrogen_treatment constr
_refine_ls_matrix_type full
_refine_ls_number_parameters 246
_refine_ls_number_reflns 2919
_refine_ls_number_restraints 0
_refine_ls_restrained_S_all 1.617
_refine_ls_R_factor_all 0.1487
_refine_ls_R_factor_gt 0.1322
_refine_ls_shift/su_max 0.000
_refine_ls_shift/su_mean 0.000
_refine_ls_structure_factor_coef Fsqd
_refine_ls_weighting_details 'calc w=1/[\s^2^(Fo^2^)+(0.0100P)^2^+0.0000P] where P=(Fo^2^+2Fc^2^)/3'
_refine_ls_weighting_scheme calc
_refine_ls_wR_factor_gt 0.1638
_refine_ls_wR_factor_ref 0.1701
_reflns_number_gt 2094
_reflns_number_total 2919
_reflns_threshold_expression >2sigma(I)
_cod_data_source_file Struct-34.cif
_cod_data_source_block bi34
_cod_depositor_comments
;
The following automatic conversions were performed:

'_symmetry_cell_setting' value 'Monoclinic' changed to 'monoclinic'
according to the built-in table from CIF Core dictionary named
'cif_core.dic' version 2.4.1 from 2010-06-29.

Automatic conversion script
Id: cif_fix_values 1891 2012-01-12 08:04:46Z andrius 
;
_cod_original_sg_symbol_H-M 'P 21/c'
_cod_database_code 1513046

loop_
_symmetry_equiv_pos_as_xyz
'x, y, z'
'-x, y+1/2, -z+1/2'
'-x, -y, -z'
'x, -y-1/2, z-1/2'

loop_
_atom_site_label
_atom_site_type_symbol
_atom_site_fract_x
_atom_site_fract_y
_atom_site_fract_z
_atom_site_U_iso_or_equiv
_atom_site_adp_type
_atom_site_occupancy
_atom_site_symmetry_multiplicity
_atom_site_calc_flag
_atom_site_refinement_flags
O2 O 0.1741(4) 0.58588(12) 0.2080(2) 0.0397(8) Uani 1 1 d .
O6 O 0.1135(6) 0.32916(13) 0.4480(2) 0.0493(9) Uani 1 1 d .
H6 H 0.1357 0.2963 0.4825 0.074 Uiso 1 1 calc R
O8 O -0.0381(4) 0.26493(13) 0.3195(2) 0.0397(8) Uani 1 1 d .
O9 O 0.1362(4) 0.26158(12) 0.0896(2) 0.0338(7) Uani 1 1 d .
O12 O 0.1732(5) 0.55075(13) 0.3805(2) 0.0408(8) Uani 1 1 d .
H12 H 0.2122 0.5865 0.3959 0.061 Uiso 1 1 calc R
O14 O -0.1852(4) 0.27936(13) 0.0647(2) 0.0314(7) Uani 1 1 d .
C16 C 0.0487(6) 0.40703(18) 0.0850(3) 0.0292(10) Uani 1 1 d .
H16 H 0.0348 0.3999 0.0093 0.035 Uiso 1 1 calc R
C19 C 0.1111(5) 0.47804(16) 0.2348(3) 0.0228(9) Uani 1 1 d .
C20 C 0.0923(6) 0.46678(18) 0.1246(3) 0.0303(10) Uani 1 1 d .
H20 H 0.1089 0.4994 0.0758 0.036 Uiso 1 1 calc R
C21 C -0.0147(6) 0.29381(18) 0.1029(3) 0.0227(8) Uani 1 1 d .
C25 C 0.0916(6) 0.42891(16) 0.3076(3) 0.0232(9) Uani 1 1 d .
H25 H 0.1036 0.4365 0.3832 0.028 Uiso 1 1 calc R
C26 C 0.0250(5) 0.35722(16) 0.1557(3) 0.0188(8) Uani 1 1 d .
C27 C 0.0539(5) 0.36801(16) 0.2669(3) 0.0215(8) Uani 1 1 d .
C28 C 0.1541(6) 0.54318(16) 0.2744(3) 0.0258(9) Uani 1 1 d .
C30 C 0.0350(6) 0.31629(17) 0.3475(3) 0.0223(9) Uani 1 1 d .
O1 O -0.4244(5) 0.39487(14) 0.3298(3) 0.0460(8) Uani 1 1 d .
H1 H -0.4503 0.3709 0.2780 0.069 Uiso 1 1 d R
N1 N -0.6176(5) 0.69195(15) 0.1654(3) 0.0412(10) Uani 1 1 d .
H1A H -0.6644 0.6573 0.1934 0.049 Uiso 1 1 d R
H1B H -0.7080 0.7085 0.1152 0.049 Uiso 1 1 d R
H1C H -0.5858 0.7197 0.2192 0.049 Uiso 1 1 d R
C1 C -0.3687(6) 0.5306(2) 0.1491(4) 0.0360(10) Uani 1 1 d .
H1D H -0.3711 0.5398 0.0745 0.043 Uiso 1 1 calc R
C2 C -0.2862(7) 0.6446(2) 0.1910(4) 0.0429(12) Uani 1 1 d .
H2D H -0.2617 0.6705 0.2567 0.051 Uiso 1 1 calc R
H2E H -0.1671 0.6436 0.1570 0.051 Uiso 1 1 calc R
C3 C -0.4409(6) 0.6755(2) 0.1130(4) 0.0455(12) Uani 1 1 d .
H3A H -0.4784 0.6475 0.0513 0.055 Uiso 1 1 calc R
H3B H -0.3882 0.7135 0.0844 0.055 Uiso 1 1 calc R
C4 C -0.3556(7) 0.5020(2) 0.3702(4) 0.0433(12) Uani 1 1 d .
H4A H -0.3515 0.4926 0.4448 0.052 Uiso 1 1 calc R
C5 C -0.3940(6) 0.45549(19) 0.2896(3) 0.0326(10) Uani 1 1 d .
C6 C -0.3307(6) 0.5780(2) 0.2261(4) 0.0314(10) Uani 1 1 d .
C7 C -0.4039(6) 0.4684(2) 0.1814(4) 0.0344(10) Uani 1 1 d .
H7 H -0.4334 0.4369 0.1289 0.041 Uiso 1 1 calc R
C8 C -0.3238(7) 0.5632(2) 0.3348(4) 0.0426(12) Uani 1 1 d .
H8 H -0.2970 0.5948 0.3872 0.051 Uiso 1 1 calc R
O1# O -0.4934(4) 0.20347(15) 0.6859(2) 0.0433(8) Uani 1 1 d .
O2# O -0.3299(5) 0.34310(14) 0.5459(3) 0.0531(9) Uani 1 1 d .

loop_
_atom_site_aniso_label
_atom_site_aniso_U_11
_atom_site_aniso_U_22
_atom_site_aniso_U_33
_atom_site_aniso_U_23
_atom_site_aniso_U_13
_atom_site_aniso_U_12
O2 0.0543(18) 0.0159(12) 0.0479(19) 0.0105(16) 0.0030(14) -0.0031(16)
O6 0.106(2) 0.0181(13) 0.0211(15) 0.0047(15) -0.0029(15) -0.018(2)
O8 0.076(2) 0.0187(13) 0.0256(16) 0.0005(14) 0.0096(15) -0.0175(17)
O9 0.0391(15) 0.0220(12) 0.0396(17) -0.0087(15) 0.0026(13) 0.0076(16)
O12 0.077(2) 0.0147(12) 0.0297(16) -0.0041(15) 0.0038(14) -0.0093(17)
O14 0.0396(16) 0.0206(13) 0.0335(15) -0.0055(15) 0.0024(12) -0.0017(15)
C16 0.057(3) 0.0204(18) 0.0104(17) -0.0015(18) 0.0057(17) -0.003(2)
C19 0.032(2) 0.0122(16) 0.024(2) 0.0035(18) 0.0033(16) -0.0011(19)
C20 0.061(3) 0.0145(16) 0.0149(19) 0.0064(18) 0.0041(18) -0.006(2)
C21 0.040(2) 0.0137(17) 0.0141(17) 0.0020(17) 0.0003(16) -0.001(2)
C25 0.045(2) 0.0067(15) 0.0175(18) -0.0013(17) 0.0033(17) -0.0022(19)
C26 0.032(2) 0.0117(15) 0.0140(17) 0.0025(16) 0.0069(15) 0.0022(18)
C27 0.034(2) 0.0095(15) 0.021(2) 0.0001(17) 0.0051(17) -0.0046(18)
C28 0.042(2) 0.0110(16) 0.023(2) 0.0046(18) 0.0006(18) -0.002(2)
C30 0.044(2) 0.0128(17) 0.0118(17) 0.0015(17) 0.0105(16) -0.004(2)
O1 0.071(2) 0.0274(14) 0.0384(18) -0.0006(17) 0.0030(16) -0.0069(19)
N1 0.047(2) 0.0153(15) 0.060(3) 0.006(2) 0.0010(18) 0.0020(19)
C1 0.051(3) 0.029(2) 0.027(2) -0.001(2) -0.0008(19) 0.003(3)
C2 0.045(3) 0.025(2) 0.060(3) 0.001(3) 0.014(2) -0.001(3)
C3 0.053(3) 0.033(2) 0.052(3) 0.013(3) 0.012(2) 0.001(3)
C4 0.061(3) 0.038(2) 0.031(2) -0.003(2) 0.003(2) 0.011(3)
C5 0.037(2) 0.026(2) 0.035(2) -0.011(2) 0.0061(19) -0.003(2)
C6 0.031(2) 0.028(2) 0.035(2) -0.008(2) 0.0011(17) 0.001(2)
C7 0.047(3) 0.0276(19) 0.029(2) -0.008(2) 0.0055(18) -0.003(2)
C8 0.064(3) 0.030(2) 0.031(2) -0.012(2) -0.002(2) 0.008(3)
O1# 0.0509(17) 0.0375(15) 0.0421(18) 0.0020(18) 0.0084(13) -0.0037(18)
O2# 0.078(2) 0.0192(14) 0.060(2) -0.0117(18) -0.0028(17) 0.0013(19)

loop_
_atom_type_symbol
_atom_type_description
_atom_type_scat_dispersion_real
_atom_type_scat_dispersion_imag
_atom_type_scat_source
C C 0.0033 0.0016 'International Tables Vol C Tables 4.2.6.8 and 6.1.1.4'
H H 0.0000 0.0000 'International Tables Vol C Tables 4.2.6.8 and 6.1.1.4'
N N 0.0061 0.0033 'International Tables Vol C Tables 4.2.6.8 and 6.1.1.4'
O O 0.0106 0.0060 'International Tables Vol C Tables 4.2.6.8 and 6.1.1.4'

loop_
_geom_angle_atom_site_label_1
_geom_angle_atom_site_label_2
_geom_angle_atom_site_label_3
_geom_angle
C30 O6 H6 109.5
C28 O12 H12 109.5
C20 C16 C26 121.4(3)
C20 C16 H16 119.3
C26 C16 H16 119.3
C20 C19 C25 119.9(3)
C20 C19 C28 118.5(3)
C25 C19 C28 121.6(3)
C19 C20 C16 120.0(3)
C19 C20 H20 120.0
C16 C20 H20 120.0
O14 C21 O9 124.6(4)
O14 C21 C26 119.5(4)
O9 C21 C26 115.4(3)
C19 C25 C27 119.8(3)
C19 C25 H25 120.1
C27 C25 H25 120.1
C27 C26 C16 118.5(3)
C27 C26 C21 124.8(3)
C16 C26 C21 116.5(3)
C26 C27 C25 120.3(3)
C26 C27 C30 121.2(3)
C25 C27 C30 118.4(3)
O2 C28 O12 124.0(3)
O2 C28 C19 120.3(3)
O12 C28 C19 115.6(3)
O8 C30 O6 123.5(3)
O8 C30 C27 122.5(3)
O6 C30 C27 113.9(3)
C5 O1 H1 109.2
C3 N1 H1A 109.2
C3 N1 H1B 109.8
H1A N1 H1B 109.4
C3 N1 H1C 109.5
H1A N1 H1C 109.5
H1B N1 H1C 109.4
C6 C1 C7 121.2(4)
C6 C1 H1D 119.4
C7 C1 H1D 119.4
C3 C2 C6 115.8(4)
C3 C2 H2D 108.3
C6 C2 H2D 108.3
C3 C2 H2E 108.3
C6 C2 H2E 108.3
H2D C2 H2E 107.4
C2 C3 N1 112.9(4)
C2 C3 H3A 109.0
N1 C3 H3A 109.0
C2 C3 H3B 109.0
N1 C3 H3B 109.0
H3A C3 H3B 107.8
C8 C4 C5 117.7(4)
C8 C4 H4A 121.2
C5 C4 H4A 121.2
C7 C5 C4 122.1(4)
C7 C5 O1 122.7(4)
C4 C5 O1 115.2(4)
C8 C6 C1 118.5(4)
C8 C6 C2 120.4(4)
C1 C6 C2 121.0(4)
C5 C7 C1 118.5(4)
C5 C7 H7 120.7
C1 C7 H7 120.7
C6 C8 C4 122.0(4)
C6 C8 H8 119.0
C4 C8 H8 119.0

loop_
_geom_bond_atom_site_label_1
_geom_bond_atom_site_label_2
_geom_bond_distance
O2 C28 1.237(4)
O6 C30 1.306(5)
O6 H6 0.8200
O8 C30 1.233(5)
O9 C21 1.276(4)
O12 C28 1.296(4)
O12 H12 0.8200
O14 C21 1.250(4)
C16 C20 1.378(5)
C16 C26 1.389(5)
C16 H16 0.9300
C19 C20 1.357(5)
C19 C25 1.390(5)
C19 C28 1.484(5)
C20 H20 0.9300
C21 C26 1.504(5)
C25 C27 1.399(5)
C25 H25 0.9300
C26 C27 1.368(5)
C27 C30 1.492(5)
O1 C5 1.404(5)
O1 H1 0.8134
N1 C3 1.493(6)
N1 H1A 0.8896
N1 H1B 0.8897
N1 H1C 0.8892
C1 C6 1.381(6)
C1 C7 1.409(6)
C1 H1D 0.9300
C2 C3 1.490(6)
C2 C6 1.523(6)
C2 H2D 0.9700
C2 H2E 0.9700
C3 H3A 0.9700
C3 H3B 0.9700
C4 C8 1.396(7)
C4 C5 1.397(6)
C4 H4A 0.9300
C5 C7 1.343(6)
C6 C8 1.360(6)
C7 H7 0.9300
C8 H8 0.9300

loop_
_geom_torsion_atom_site_label_1
_geom_torsion_atom_site_label_2
_geom_torsion_atom_site_label_3
_geom_torsion_atom_site_label_4
_geom_torsion
C25 C19 C20 C16 1.8(6)
C28 C19 C20 C16 -178.7(4)
C26 C16 C20 C19 -0.6(6)
C20 C19 C25 C27 0.4(6)
C28 C19 C25 C27 -179.1(4)
C20 C16 C26 C27 -2.7(6)
C20 C16 C26 C21 -177.7(4)
O14 C21 C26 C27 101.5(4)
O9 C21 C26 C27 -86.5(5)
O14 C21 C26 C16 -83.8(5)
O9 C21 C26 C16 88.2(4)
C16 C26 C27 C25 4.8(6)
C21 C26 C27 C25 179.4(4)
C16 C26 C27 C30 -178.7(4)
C21 C26 C27 C30 -4.1(6)
C19 C25 C27 C26 -3.8(6)
C19 C25 C27 C30 179.6(4)
C20 C19 C28 O2 -0.7(6)
C25 C19 C28 O2 178.8(4)
C20 C19 C28 O12 -179.0(3)
C25 C19 C28 O12 0.4(6)
C26 C27 C30 O8 -12.5(6)
C25 C27 C30 O8 164.0(4)
C26 C27 C30 O6 163.5(4)
C25 C27 C30 O6 -20.0(5)
C6 C2 C3 N1 70.4(5)
C8 C4 C5 C7 -1.1(7)
C8 C4 C5 O1 179.8(4)
C7 C1 C6 C8 1.4(7)
C7 C1 C6 C2 178.0(4)
C3 C2 C6 C8 -124.4(5)
C3 C2 C6 C1 59.1(6)
C4 C5 C7 C1 1.9(7)
O1 C5 C7 C1 -179.2(4)
C6 C1 C7 C5 -2.0(8)
C1 C6 C8 C4 -0.6(7)
C2 C6 C8 C4 -177.3(5)
C5 C4 C8 C6 0.5(8)
